data_7056011
loop_
_publ_author_name
'Cindri\'c, Marina'
'Bjelopetrovi\'c, Alen'
'Pavlovi\'c, Gordana'
'Damjanovi\'c, Vladimir'
'Lovri\'c, Jasna'
'Matkovi\'c-\<Calogovi\'c, Dubravka'
'Vrdoljak, Vi\<snja'

_publ_section_title
;
 Copper(ii) complexes with benzhydrazone-related ligands: synthesis,
 structural studies and cytotoxicity assay
;
_journal_issue 6
_journal_name_full 'New J. Chem.'
_journal_page_first 2425
_journal_paper_doi 10.1039/C6NJ03827A
_journal_volume 41
_journal_year 2017
_chemical_formula_moiety 'C40 H34 Cu2 N6 O6, 2(H2 O), O'
_chemical_formula_sum 'C40 H38 Cu2 N6 O9'
_chemical_formula_weight 873.86
_space_group_crystal_system monoclinic
_space_group_IT_number 14
_space_group_name_Hall '-P 2ybc'
_space_group_name_H-M_alt 'P 1 21/c 1'
_symmetry_space_group_name_Hall '-P 2ybc'
_symmetry_space_group_name_H-M 'P 1 21/c 1'
_atom_sites_solution_hydrogens mixed
_audit_creation_method SHELXL-2014/7
_audit_update_record
;
2016-12-05 deposited with the CCDC.
2017-02-10 downloaded from the CCDC.
;
_cell_angle_alpha 90
_cell_angle_beta 93.427(5)
_cell_angle_gamma 90
_cell_formula_units_Z 2
_cell_length_a 12.4200(10)
_cell_length_b 8.0353(4)
_cell_length_c 19.6932(10)
_cell_measurement_reflns_used 2932
_cell_measurement_temperature 150(2)
_cell_measurement_theta_max 32.2050
_cell_measurement_theta_min 4.4240
_cell_volume 1961.8(2)
_computing_cell_refinement 'CrysAlisPro, Oxford Diffraction Ltd.,Version 1.171.37.33'
_computing_data_collection 'CrysAlisPro, Oxford Diffraction Ltd.,Version 1.171.37.33'
_computing_data_reduction 'CrysAlisPro, Oxford Diffraction Ltd.,Version 1.171.37.33'
_computing_molecular_graphics 'MERCURY 3.7. (CCDC, 2015)'
_computing_publication_material 'SHELXL-2014 (Sheldrick, 2014)'
_computing_structure_refinement 'SHELXL-2014 (Sheldrick, 2014)'
_computing_structure_solution 'SHELXLS-2014 (Sheldrick, 2014)'
_diffrn_ambient_temperature 150(2)
_diffrn_measured_fraction_theta_full 0.993
_diffrn_measured_fraction_theta_max 0.995
_diffrn_measurement_device_type 'Xcalibur, Sapphire3'
_diffrn_measurement_method '\w scans'
_diffrn_radiation_type MoK\a
_diffrn_radiation_wavelength 0.71073
_diffrn_reflns_av_R_equivalents 0.0331
_diffrn_reflns_av_unetI/netI 0.0520
_diffrn_reflns_Laue_measured_fraction_full 0.993
_diffrn_reflns_Laue_measured_fraction_max 0.995
_diffrn_reflns_limit_h_max 16
_diffrn_reflns_limit_h_min -10
_diffrn_reflns_limit_k_max 10
_diffrn_reflns_limit_k_min -7
_diffrn_reflns_limit_l_max 25
_diffrn_reflns_limit_l_min -26
_diffrn_reflns_number 11860
_diffrn_reflns_point_group_measured_fraction_full 0.993
_diffrn_reflns_point_group_measured_fraction_max 0.995
_diffrn_reflns_theta_full 25.242
_diffrn_reflns_theta_max 28.998
_diffrn_reflns_theta_min 4.232
_diffrn_source 'Enhance (Mo) X-ray Source'
_exptl_absorpt_coefficient_mu 1.147
_exptl_absorpt_correction_T_max 1.00000
_exptl_absorpt_correction_T_min 0.85095
_exptl_absorpt_correction_type multi-scan
_exptl_absorpt_process_details
;
CrysAlisPro, Agilent Technologies,
Version 1.171.37.33.
Empirical absorption correction using spherical 
harmonics,
 implemented in SCALE3 ABSPACK scaling algorithm.
;
_exptl_crystal_colour green
_exptl_crystal_density_diffrn 1.479
_exptl_crystal_description prism
_exptl_crystal_F_000 900
_exptl_crystal_size_max 0.27
_exptl_crystal_size_mid 0.17
_exptl_crystal_size_min 0.11
_refine_diff_density_max 0.956
_refine_diff_density_min -0.563
_refine_diff_density_rms 0.083
_refine_ls_extinction_method none
_refine_ls_goodness_of_fit_ref 1.047
_refine_ls_hydrogen_treatment mixed
_refine_ls_matrix_type full
_refine_ls_number_parameters 261
_refine_ls_number_reflns 5178
_refine_ls_number_restraints 3
_refine_ls_restrained_S_all 1.072
_refine_ls_R_factor_all 0.0665
_refine_ls_R_factor_gt 0.0459
_refine_ls_shift/su_max 0.001
_refine_ls_shift/su_mean 0.000
_refine_ls_structure_factor_coef Fsqd
_refine_ls_weighting_details 'w=1/[\s^2^(Fo^2^)+(0.0601P)^2^+0.7741P] where P=(Fo^2^+2Fc^2^)/3'
_refine_ls_weighting_scheme calc
_refine_ls_wR_factor_gt 0.1143
_refine_ls_wR_factor_ref 0.1235
_reflns_Friedel_coverage 0.000
_reflns_number_gt 3993
_reflns_number_total 5178
_reflns_threshold_expression 'I > 2\s(I)'
_cod_data_source_file c6nj03827a2.cif
_cod_data_source_block 2py_3H2O
_cod_depositor_comments 'Adding full bibliography for 7056006--7056012.cif.'
_cod_database_code 7056011
_shelx_shelxl_version_number 2014/7
_shelx_space_group_comment
;
The symmetry employed for this shelxl refinement is uniquely defined
by the following loop, which should always be used as a source of
symmetry information in preference to the above space-group names.
They are only intended as comments.
;

loop_
_space_group_symop_operation_xyz
'x, y, z'
'-x, y+1/2, -z+1/2'
'-x, -y, -z'
'x, -y-1/2, z-1/2'

loop_
_atom_site_label
_atom_site_type_symbol
_atom_site_fract_x
_atom_site_fract_y
_atom_site_fract_z
_atom_site_U_iso_or_equiv
_atom_site_adp_type
_atom_site_occupancy
_atom_site_site_symmetry_order
_atom_site_calc_flag
_atom_site_refinement_flags_posn
_atom_site_refinement_flags_adp
_atom_site_refinement_flags_occupancy
Cu1 Cu 0.53733(2) 0.59589(4) 0.57369(2) 0.02182(11) Uani 1 1 d . . .
N1 N 0.66865(17) 0.6956(2) 0.54579(10) 0.0229(4) Uani 1 1 d . . .
N2 N 0.76031(17) 0.6616(3) 0.58842(11) 0.0243(4) Uani 1 1 d . . .
N3 N 0.40544(17) 0.5159(3) 0.61815(10) 0.0227(4) Uani 1 1 d . . .
O1 O 0.63233(14) 0.5367(2) 0.65194(9) 0.0264(4) Uani 1 1 d . . .
O2 O 0.45591(14) 0.6688(2) 0.49410(9) 0.0259(4) Uani 1 1 d . . .
O3 O 0.30020(17) 0.8049(3) 0.42010(10) 0.0389(5) Uani 1 1 d . . .
C1 C 0.7304(2) 0.5803(3) 0.64213(13) 0.0226(5) Uani 1 1 d . . .
C2 C 0.8128(2) 0.5408(3) 0.69809(13) 0.0234(5) Uani 1 1 d . . .
C3 C 0.7830(2) 0.4507(3) 0.75428(15) 0.0296(6) Uani 1 1 d . . .
H3 H 0.7118 0.4078 0.7550 0.035 Uiso 1 1 calc R U .
C4 C 0.8556(2) 0.4227(4) 0.80912(16) 0.0360(7) Uani 1 1 d . . .
H4 H 0.8339 0.3604 0.8470 0.043 Uiso 1 1 calc R U .
C5 C 0.9595(2) 0.4845(4) 0.80936(16) 0.0385(7) Uani 1 1 d . . .
H5 H 1.0087 0.4677 0.8475 0.046 Uiso 1 1 calc R U .
C6 C 0.9908(2) 0.5722(4) 0.75253(18) 0.0391(7) Uani 1 1 d . . .
H6 H 1.0624 0.6132 0.7516 0.047 Uiso 1 1 calc R U .
C7 C 0.9182(2) 0.5997(3) 0.69752(15) 0.0319(6) Uani 1 1 d . . .
H7 H 0.9405 0.6593 0.6591 0.038 Uiso 1 1 calc R U .
C8 C 0.6777(2) 0.8010(3) 0.49682(13) 0.0256(5) Uani 1 1 d . . .
H8 H 0.7473 0.8443 0.4899 0.031 Uiso 1 1 calc R U .
C9 C 0.5893(2) 0.8569(3) 0.45222(13) 0.0266(5) Uani 1 1 d . . .
C10 C 0.4832(2) 0.7931(3) 0.45484(13) 0.0254(5) Uani 1 1 d . . .
C11 C 0.4007(2) 0.8663(3) 0.41116(14) 0.0312(6) Uani 1 1 d . . .
C12 C 0.4247(3) 0.9881(4) 0.36513(14) 0.0399(7) Uani 1 1 d . . .
H12 H 0.3690 1.0326 0.3353 0.048 Uiso 1 1 calc R U .
C13 C 0.5301(3) 1.0469(4) 0.36183(15) 0.0405(8) Uani 1 1 d . . .
H13 H 0.5460 1.1302 0.3297 0.049 Uiso 1 1 calc R U .
C14 C 0.6105(3) 0.9842(3) 0.40506(14) 0.0344(6) Uani 1 1 d . . .
H14 H 0.6817 1.0267 0.4034 0.041 Uiso 1 1 calc R U .
C15 C 0.2159(3) 0.8688(4) 0.3760(2) 0.0541(10) Uani 1 1 d . . .
H15A H 0.2327 0.8492 0.3287 0.081 Uiso 1 1 calc R U .
H15B H 0.2085 0.9886 0.3837 0.081 Uiso 1 1 calc R U .
H15C H 0.1482 0.8128 0.3850 0.081 Uiso 1 1 calc R U .
C16 C 0.4162(2) 0.4128(3) 0.67196(13) 0.0256(5) Uani 1 1 d . . .
H16 H 0.4867 0.3874 0.6905 0.031 Uiso 1 1 calc R U .
C17 C 0.3288(2) 0.3427(3) 0.70112(14) 0.0305(6) Uani 1 1 d . . .
H17 H 0.3390 0.2697 0.7389 0.037 Uiso 1 1 calc R U .
C18 C 0.2260(2) 0.3803(4) 0.67460(15) 0.0352(7) Uani 1 1 d . . .
H18 H 0.1644 0.3337 0.6938 0.042 Uiso 1 1 calc R U .
C19 C 0.2146(2) 0.4879(4) 0.61921(16) 0.0365(7) Uani 1 1 d . . .
H19 H 0.1450 0.5163 0.6001 0.044 Uiso 1 1 calc R U .
C20 C 0.3059(2) 0.5528(3) 0.59250(14) 0.0277(5) Uani 1 1 d . . .
H20 H 0.2979 0.6260 0.5547 0.033 Uiso 1 1 calc R U .
O1W O 0.9649(2) 0.6548(10) 0.5265(2) 0.168(3) Uani 1 1 d D . .
O2W O 1.0874(15) 0.923(2) 0.5174(11) 0.280(9) Uiso 0.5 1 d . . P
H11B H 0.958(4) 0.750(8) 0.504(5) 0.336 Uiso 1 1 d D U .
H11A H 0.8949 0.6459 0.5455 0.336 Uiso 1 1 d D U .

loop_
_atom_site_aniso_label
_atom_site_aniso_U_11
_atom_site_aniso_U_22
_atom_site_aniso_U_33
_atom_site_aniso_U_23
_atom_site_aniso_U_13
_atom_site_aniso_U_12
Cu1 0.02049(17) 0.02692(17) 0.01793(16) 0.00171(12) 0.00016(11) -0.00224(12)
N1 0.0245(10) 0.0236(10) 0.0207(10) -0.0020(8) 0.0026(8) 0.0002(8)
N2 0.0201(10) 0.0271(10) 0.0256(11) -0.0012(9) 0.0017(8) -0.0017(9)
N3 0.0228(10) 0.0263(10) 0.0191(10) -0.0032(8) 0.0014(8) -0.0032(9)
O1 0.0199(9) 0.0369(10) 0.0224(9) 0.0023(8) 0.0000(7) -0.0050(8)
O2 0.0283(9) 0.0280(9) 0.0209(9) 0.0038(7) -0.0014(7) -0.0003(7)
O3 0.0356(11) 0.0452(12) 0.0348(11) 0.0003(9) -0.0075(9) 0.0115(10)
C1 0.0225(12) 0.0236(11) 0.0220(12) -0.0056(9) 0.0037(9) -0.0004(10)
C2 0.0200(12) 0.0243(11) 0.0256(13) -0.0044(10) 0.0000(10) 0.0019(10)
C3 0.0249(13) 0.0305(13) 0.0329(15) 0.0019(11) -0.0014(11) 0.0016(11)
C4 0.0338(15) 0.0392(15) 0.0345(15) 0.0071(12) -0.0033(12) 0.0034(13)
C5 0.0320(15) 0.0427(16) 0.0390(17) 0.0021(13) -0.0114(13) 0.0029(13)
C6 0.0235(13) 0.0463(17) 0.0463(18) 0.0020(14) -0.0074(13) -0.0054(12)
C7 0.0248(13) 0.0381(15) 0.0326(15) 0.0013(12) -0.0006(11) -0.0031(12)
C8 0.0293(13) 0.0226(11) 0.0256(13) -0.0028(10) 0.0069(10) -0.0030(10)
C9 0.0369(15) 0.0215(11) 0.0217(12) -0.0020(9) 0.0055(11) 0.0013(11)
C10 0.0341(14) 0.0220(11) 0.0203(12) -0.0014(10) 0.0051(10) 0.0064(10)
C11 0.0412(16) 0.0294(13) 0.0229(13) -0.0039(10) -0.0003(12) 0.0094(12)
C12 0.066(2) 0.0319(15) 0.0215(13) 0.0011(11) -0.0038(13) 0.0185(15)
C13 0.072(2) 0.0269(13) 0.0237(14) 0.0058(11) 0.0092(14) 0.0038(14)
C14 0.0531(19) 0.0235(12) 0.0275(14) -0.0004(11) 0.0109(13) -0.0022(13)
C15 0.051(2) 0.0412(18) 0.067(3) -0.0019(16) -0.0293(18) 0.0134(15)
C16 0.0287(13) 0.0283(12) 0.0198(12) -0.0036(10) 0.0015(10) -0.0048(11)
C17 0.0386(15) 0.0315(13) 0.0220(13) -0.0038(10) 0.0062(11) -0.0086(12)
C18 0.0300(14) 0.0421(16) 0.0347(16) -0.0086(12) 0.0108(12) -0.0121(12)
C19 0.0231(13) 0.0456(16) 0.0409(17) -0.0069(14) 0.0012(12) 0.0008(13)
C20 0.0254(13) 0.0310(13) 0.0268(13) -0.0025(10) 0.0017(10) 0.0030(11)
O1W 0.0402(18) 0.396(9) 0.068(3) 0.007(4) 0.0063(17) 0.022(3)

loop_
_atom_type_symbol
_atom_type_description
_atom_type_scat_dispersion_real
_atom_type_scat_dispersion_imag
_atom_type_scat_source
C C 0.0033 0.0016 'International Tables Vol C Tables 4.2.6.8 and 6.1.1.4'
H H 0.0000 0.0000 'International Tables Vol C Tables 4.2.6.8 and 6.1.1.4'
Cu Cu 0.3201 1.2651 'International Tables Vol C Tables 4.2.6.8 and 6.1.1.4'
N N 0.0061 0.0033 'International Tables Vol C Tables 4.2.6.8 and 6.1.1.4'
O O 0.0106 0.0060 'International Tables Vol C Tables 4.2.6.8 and 6.1.1.4'

loop_
_geom_angle_atom_site_label_1
_geom_angle_atom_site_label_2
_geom_angle_atom_site_label_3
_geom_angle
O2 Cu1 N1 93.10(8)
O2 Cu1 O1 174.01(7)
N1 Cu1 O1 81.01(8)
O2 Cu1 N3 92.89(8)
N1 Cu1 N3 169.69(8)
O1 Cu1 N3 92.78(8)
C8 N1 N2 118.1(2)
C8 N1 Cu1 126.69(19)
N2 N1 Cu1 114.81(15)
C1 N2 N1 108.7(2)
C20 N3 C16 118.6(2)
C20 N3 Cu1 121.54(18)
C16 N3 Cu1 119.65(17)
C1 O1 Cu1 110.36(16)
C10 O2 Cu1 124.88(17)
C11 O3 C15 116.0(3)
O1 C1 N2 124.7(2)
O1 C1 C2 116.2(2)
N2 C1 C2 119.0(2)
C3 C2 C7 118.5(2)
C3 C2 C1 119.7(2)
C7 C2 C1 121.7(2)
C4 C3 C2 120.9(3)
C4 C3 H3 119.5
C2 C3 H3 119.5
C5 C4 C3 120.6(3)
C5 C4 H4 119.7
C3 C4 H4 119.7
C4 C5 C6 118.9(3)
C4 C5 H5 120.6
C6 C5 H5 120.6
C7 C6 C5 120.5(3)
C7 C6 H6 119.7
C5 C6 H6 119.7
C6 C7 C2 120.5(3)
C6 C7 H7 119.8
C2 C7 H7 119.8
N1 C8 C9 124.3(2)
N1 C8 H8 117.8
C9 C8 H8 117.8
C10 C9 C14 119.7(3)
C10 C9 C8 122.9(2)
C14 C9 C8 117.5(3)
O2 C10 C9 124.6(2)
O2 C10 C11 117.7(2)
C9 C10 C11 117.7(2)
O3 C11 C12 125.3(3)
O3 C11 C10 113.8(2)
C12 C11 C10 120.9(3)
C11 C12 C13 120.7(3)
C11 C12 H12 119.6
C13 C12 H12 119.6
C14 C13 C12 119.8(3)
C14 C13 H13 120.1
C12 C13 H13 120.1
C13 C14 C9 121.1(3)
C13 C14 H14 119.5
C9 C14 H14 119.5
O3 C15 H15A 109.5
O3 C15 H15B 109.5
H15A C15 H15B 109.5
O3 C15 H15C 109.5
H15A C15 H15C 109.5
H15B C15 H15C 109.5
N3 C16 C17 122.4(3)
N3 C16 H16 118.8
C17 C16 H16 118.8
C16 C17 C18 119.1(3)
C16 C17 H17 120.5
C18 C17 H17 120.5
C17 C18 C19 118.6(3)
C17 C18 H18 120.7
C19 C18 H18 120.7
C20 C19 C18 119.1(3)
C20 C19 H19 120.5
C18 C19 H19 120.5
N3 C20 C19 122.2(3)
N3 C20 H20 118.9
C19 C20 H20 118.9
H11B O1W H11A 101.5(11)

loop_
_geom_bond_atom_site_label_1
_geom_bond_atom_site_label_2
_geom_bond_distance
Cu1 O2 1.9061(18)
Cu1 N1 1.927(2)
Cu1 O1 1.9430(18)
Cu1 N3 2.008(2)
N1 C8 1.293(3)
N1 N2 1.400(3)
N2 C1 1.315(3)
N3 C20 1.341(3)
N3 C16 1.345(3)
O1 C1 1.293(3)
O2 C10 1.320(3)
O3 C11 1.363(4)
O3 C15 1.416(4)
C1 C2 1.492(4)
C2 C3 1.391(4)
C2 C7 1.393(4)
C3 C4 1.383(4)
C3 H3 0.9500
C4 C5 1.382(4)
C4 H4 0.9500
C5 C6 1.397(5)
C5 H5 0.9500
C6 C7 1.385(4)
C6 H6 0.9500
C7 H7 0.9500
C8 C9 1.436(4)
C8 H8 0.9500
C9 C10 1.417(4)
C9 C14 1.417(4)
C10 C11 1.426(4)
C11 C12 1.379(4)
C12 C13 1.397(5)
C12 H12 0.9500
C13 C14 1.369(4)
C13 H13 0.9500
C14 H14 0.9500
C15 H15A 0.9800
C15 H15B 0.9800
C15 H15C 0.9800
C16 C17 1.379(4)
C16 H16 0.9500
C17 C18 1.384(4)
C17 H17 0.9500
C18 C19 1.393(4)
C18 H18 0.9500
C19 C20 1.380(4)
C19 H19 0.9500
C20 H20 0.9500
O1W H11B 0.886(5)
O1W H11A 0.970(3)

loop_
_geom_hbond_atom_site_label_D
_geom_hbond_atom_site_label_H
_geom_hbond_atom_site_label_A
_geom_hbond_distance_DH
_geom_hbond_distance_HA
_geom_hbond_distance_DA
_geom_hbond_angle_DHA
C16 H16 O1 0.95 2.34 2.911(3) 118.5
C20 H20 O2 0.95 2.38 2.920(3) 115.6
C16 H16 O1 0.95 2.34 2.911(3) 118.5
C20 H20 O2 0.95 2.38 2.920(3) 115.6
C16 H16 O1 0.95 2.34 2.911(3) 118.5
C20 H20 O2 0.95 2.38 2.920(3) 115.6
C16 H16 O1 0.95 2.34 2.911(3) 118.5
C20 H20 O2 0.95 2.38 2.920(3) 115.6
C16 H16 O1 0.95 2.34 2.911(3) 118.5
C20 H20 O2 0.95 2.38 2.920(3) 115.6

loop_
_geom_torsion_atom_site_label_1
_geom_torsion_atom_site_label_2
_geom_torsion_atom_site_label_3
_geom_torsion_atom_site_label_4
_geom_torsion
C8 N1 N2 C1 167.3(2)
Cu1 N1 N2 C1 -6.1(2)
Cu1 O1 C1 N2 3.6(3)
Cu1 O1 C1 C2 -179.41(16)
N1 N2 C1 O1 1.6(3)
N1 N2 C1 C2 -175.35(19)
O1 C1 C2 C3 4.7(3)
N2 C1 C2 C3 -178.1(2)
O1 C1 C2 C7 -171.7(2)
N2 C1 C2 C7 5.5(4)
C7 C2 C3 C4 1.3(4)
C1 C2 C3 C4 -175.3(2)
C2 C3 C4 C5 0.3(4)
C3 C4 C5 C6 -1.6(5)
C4 C5 C6 C7 1.4(5)
C5 C6 C7 C2 0.2(5)
C3 C2 C7 C6 -1.5(4)
C1 C2 C7 C6 175.0(3)
N2 N1 C8 C9 -175.4(2)
Cu1 N1 C8 C9 -2.8(4)
N1 C8 C9 C10 -4.2(4)
N1 C8 C9 C14 174.3(2)
Cu1 O2 C10 C9 20.8(3)
Cu1 O2 C10 C11 -160.43(18)
C14 C9 C10 O2 176.1(2)
C8 C9 C10 O2 -5.4(4)
C14 C9 C10 C11 -2.7(4)
C8 C9 C10 C11 175.8(2)
C15 O3 C11 C12 2.7(4)
C15 O3 C11 C10 -177.5(2)
O2 C10 C11 O3 5.1(3)
C9 C10 C11 O3 -176.0(2)
O2 C10 C11 C12 -175.1(2)
C9 C10 C11 C12 3.8(4)
O3 C11 C12 C13 177.5(3)
C10 C11 C12 C13 -2.2(4)
C11 C12 C13 C14 -0.6(4)
C12 C13 C14 C9 1.7(4)
C10 C9 C14 C13 0.0(4)
C8 C9 C14 C13 -178.5(2)
C20 N3 C16 C17 0.6(4)
Cu1 N3 C16 C17 -174.49(19)
N3 C16 C17 C18 -0.5(4)
C16 C17 C18 C19 0.0(4)
C17 C18 C19 C20 0.3(4)
C16 N3 C20 C19 -0.3(4)
Cu1 N3 C20 C19 174.7(2)
C18 C19 C20 N3 -0.1(4)
